data_7701160
loop_
_publ_author_name
'Hill, Anthony'
'Bartlett, Michael J.'
'Sharma, Manab'
'Smith, Matthew K.'
'Ward, Jas S.'

_publ_section_title
;
 Hydrogenating an Organometallic Carbon Chain: Buten-yn-diyl (CH=CHC\\tb
 C) as a Missing Link
;
_journal_name_full 'Dalton Transactions'
_journal_paper_doi 10.1039/C9DT03229K
_journal_year 2019
_chemical_compound_source 'Research School of Chemistry'
_chemical_formula_moiety 'C43 H39 Cl1 O2 P2 Ru1 Si1'
_chemical_formula_sum 'C43 H39 Cl O2 P2 Ru Si'
_chemical_formula_weight 814.34
_space_group_IT_number 14
_space_group_name_Hall '-P 2yn'
_space_group_name_H-M_alt 'P 1 21/n 1'
_symmetry_cell_setting monoclinic
_symmetry_space_group_name_Hall '-P 2yn'
_symmetry_space_group_name_H-M 'P 1 21/n 1'
_atom_sites_solution_hydrogens difmap
_atom_sites_solution_primary direct
_audit_creation_date 15-07-30
_audit_creation_method CRYSTALS_ver_14.40
_audit_update_record
;
2015-07-30 deposited with the CCDC.    2019-09-16 downloaded from the CCDC.
;
_cell_angle_alpha 90
_cell_angle_beta 94.55(3)
_cell_angle_gamma 90
_cell_formula_units_Z 4
_cell_length_a 9.970(2)
_cell_length_b 19.640(4)
_cell_length_c 19.770(4)
_cell_measurement_reflns_used 0
_cell_measurement_temperature 200
_cell_measurement_theta_max 28
_cell_measurement_theta_min 3
_cell_volume 3859.0(14)
_computing_cell_refinement 'DENZO/SCALEPACK (Otwinowski & Minor, 1997)'
_computing_data_collection 'COLLECT (Nonius, 2001).'
_computing_data_reduction 'DENZO/SCALEPACK (Otwinowski & Minor, 1997)'
_computing_molecular_graphics 'CAMERON (Watkin et al., 1996)'
_computing_publication_material 'CRYSTALS (Betteridge et al., 2003)'
_computing_structure_refinement 'CRYSTALS (Betteridge et al., 2003)'
_computing_structure_solution 'SHELXS 86 (Sheldrick, 1986)'
_diffrn_ambient_temperature 200
_diffrn_measured_fraction_theta_full 0.998
_diffrn_measured_fraction_theta_max 0.998
_diffrn_measurement_device Area
_diffrn_measurement_device_type 'Nonius KappaCCD'
_diffrn_measurement_method '\f & \w scans'
_diffrn_radiation_monochromator graphite
_diffrn_radiation_type 'Mo K\a'
_diffrn_radiation_wavelength 0.71073
_diffrn_reflns_av_R_equivalents 0.038
_diffrn_reflns_limit_h_max 12
_diffrn_reflns_limit_h_min -12
_diffrn_reflns_limit_k_max 25
_diffrn_reflns_limit_k_min -25
_diffrn_reflns_limit_l_max 25
_diffrn_reflns_limit_l_min -25
_diffrn_reflns_number 76722
_diffrn_reflns_theta_full 27.496
_diffrn_reflns_theta_max 27.496
_diffrn_reflns_theta_min 2.584
_diffrn_standards_number 0
_exptl_absorpt_coefficient_mu 0.625
_exptl_absorpt_correction_T_max 0.918
_exptl_absorpt_correction_T_min 0.833
_exptl_absorpt_correction_type integration
_exptl_absorpt_process_details
;
Gaussian integration (Coppens, 1970)
;
_exptl_crystal_colour colourless
_exptl_crystal_density_diffrn 1.402
_exptl_crystal_density_method 'not measured'
_exptl_crystal_description prism
_exptl_crystal_F_000 1672
_exptl_crystal_size_max 0.340
_exptl_crystal_size_mid 0.110
_exptl_crystal_size_min 0.100
_refine_diff_density_max 0.96
_refine_diff_density_min -0.86
_refine_ls_extinction_method None
_refine_ls_goodness_of_fit_ref 0.9335
_refine_ls_hydrogen_treatment noref
_refine_ls_matrix_type full
_refine_ls_number_parameters 451
_refine_ls_number_reflns 8817
_refine_ls_number_restraints 54
_refine_ls_R_factor_all 0.0417
_refine_ls_R_factor_gt 0.0369
_refine_ls_shift/su_max 0.0008874
_refine_ls_shift/su_mean 0.0000400
_refine_ls_structure_factor_coef Fsqd
_refine_ls_weighting_details
;
 Method, part 1, Chebychev polynomial, (Watkin, 1994, Prince, 1982) 
 [weight] = 1.0/[A~0~*T~0~(x)+A~1~*T~1~(x) ... +A~n-1~]*T~n-1~(x)] 
 where A~i~ are the Chebychev coefficients listed below and x= Fcalc/Fmax 
 Method = Robust Weighting (Prince, 1982) 
 W = [weight] * [1-(deltaF/6*sigmaF)^2^]^2^ 
 A~i~ are: 
 40.2 63.8 37.2 15.2 3.45 
;
_refine_ls_weighting_scheme calc
_refine_ls_wR_factor_all 0.0925
_refine_ls_wR_factor_gt 0.0896
_refine_ls_wR_factor_ref 0.0925
_reflns_limit_h_max 12
_reflns_limit_h_min -12
_reflns_limit_k_max 25
_reflns_limit_k_min 0
_reflns_limit_l_max 25
_reflns_limit_l_min 0
_reflns_number_gt 7972
_reflns_number_total 8839
_reflns_threshold_expression I>2.0\s(I)
_oxford_diffrn_Wilson_B_factor 0.00
_oxford_diffrn_Wilson_scale 0.00
_oxford_refine_ls_r_factor_ref 0.0417
_oxford_refine_ls_scale 0.3673(3)
_oxford_reflns_number_all 8817
_oxford_reflns_threshold_expression_ref I>0.0\s(I)
_oxford_structure_analysis_title 'mb3 in P2(1)/n'
_cod_data_source_file c9dt03229k2.cif
_cod_data_source_block mb3(JasRedo)
_cod_original_cell_volume 3859.0(13)
_cod_original_sg_symbol_H-M 'P 1 21/n 1 '
_cod_original_formula_sum 'C43 H39 Cl1 O2 P2 Ru1 Si1'
_cod_database_code 7701160

loop_
_symmetry_equiv_pos_as_xyz
x,y,z
-x,-y,-z
-x+1/2,y+1/2,-z+1/2
x+1/2,-y+1/2,z+1/2

loop_
_atom_site_label
_atom_site_type_symbol
_atom_site_fract_x
_atom_site_fract_y
_atom_site_fract_z
_atom_site_U_iso_or_equiv
_atom_site_occupancy
_atom_site_adp_type
_atom_site_refinement_flags_adp
Cl1 Cl 0.79836(7) 0.75072(4) 0.76948(4) 0.0395 1.0000 Uani .
O1 O 0.4546(2) 0.58591(14) 0.62410(13) 0.0504 1.0000 Uani .
O2 O 0.4331(2) 0.78831(11) 0.68464(12) 0.0475 1.0000 Uani .
P1 P 0.73888(6) 0.71246(3) 0.59719(3) 0.0227 1.0000 Uani .
P2 P 0.56881(6) 0.63029(3) 0.80275(3) 0.0228 1.0000 Uani .
Ru1 Ru 0.647596(17) 0.675596(9) 0.700332(9) 0.0204 1.0000 Uani .
Si1 Si 0.98763(10) 0.48396(5) 0.69620(7) 0.0640 1.0000 Uani .
C1 C 0.5173(4) 0.61599(13) 0.64928(13) 0.0364 1.0000 Uani .
C2 C 0.5133(2) 0.74782(13) 0.69273(13) 0.0295 1.0000 Uani .
C3 C 0.7918(2) 0.59892(12) 0.70316(12) 0.0272 1.0000 Uani .
C4 C 0.8725(3) 0.55565(14) 0.70168(17) 0.0403 1.0000 Uani .
C5 C 1.0795(5) 0.4689(3) 0.7820(4) 0.1034 1.0000 Uani U
C6 C 1.1125(7) 0.5021(3) 0.6359(4) 0.1211 1.0000 Uani U
C7 C 0.8844(5) 0.4070(2) 0.6770(3) 0.0899 1.0000 Uani U
C111 C 0.9162(2) 0.69544(13) 0.58578(13) 0.0286 1.0000 Uani .
C112 C 1.0109(3) 0.70408(16) 0.64019(14) 0.0365 1.0000 Uani .
C113 C 1.1474(3) 0.6971(2) 0.63087(17) 0.0498 1.0000 Uani .
C114 C 1.1883(3) 0.6810(2) 0.56806(19) 0.0527 1.0000 Uani .
C115 C 1.0952(3) 0.67266(18) 0.51427(17) 0.0489 1.0000 Uani .
C116 C 0.9591(3) 0.67993(16) 0.52238(15) 0.0396 1.0000 Uani .
C121 C 0.7289(2) 0.80297(12) 0.57524(12) 0.0256 1.0000 Uani .
C122 C 0.7119(3) 0.85228(13) 0.62445(13) 0.0310 1.0000 Uani .
C123 C 0.7129(3) 0.92114(14) 0.60700(16) 0.0395 1.0000 Uani .
C124 C 0.7310(3) 0.94092(14) 0.54153(16) 0.0397 1.0000 Uani .
C125 C 0.7488(3) 0.89254(15) 0.49280(14) 0.0371 1.0000 Uani .
C126 C 0.7491(3) 0.82373(14) 0.50913(13) 0.0314 1.0000 Uani .
C131 C 0.6476(3) 0.66877(13) 0.52625(12) 0.0284 1.0000 Uani .
C132 C 0.6789(3) 0.60080(15) 0.51386(16) 0.0419 1.0000 Uani .
C133 C 0.6026(4) 0.56369(18) 0.46559(19) 0.0545 1.0000 Uani .
C134 C 0.4930(4) 0.5937(2) 0.42962(17) 0.0575 1.0000 Uani .
C135 C 0.4601(3) 0.6606(2) 0.44132(16) 0.0506 1.0000 Uani .
C136 C 0.5377(3) 0.69859(15) 0.49009(14) 0.0354 1.0000 Uani .
C211 C 0.6814(3) 0.63866(13) 0.87991(13) 0.0293 1.0000 Uani U
C212 C 0.6387(3) 0.65884(15) 0.94209(14) 0.0402 1.0000 Uani U
C213 C 0.7299(4) 0.65681(17) 1.00006(15) 0.0516 1.0000 Uani U
C214 C 0.8589(4) 0.63444(18) 0.99586(17) 0.0527 1.0000 Uani U
C215 C 0.9015(3) 0.61499(19) 0.93388(18) 0.0516 1.0000 Uani U
C216 C 0.8140(3) 0.61735(16) 0.87616(15) 0.0385 1.0000 Uani U
C221 C 0.4117(2) 0.67234(13) 0.81969(12) 0.0282 1.0000 Uani .
C222 C 0.2877(3) 0.64100(15) 0.80326(15) 0.0365 1.0000 Uani .
C223 C 0.1689(3) 0.67695(19) 0.80797(17) 0.0470 1.0000 Uani .
C224 C 0.1717(3) 0.7438(2) 0.82822(16) 0.0519 1.0000 Uani .
C225 C 0.2928(4) 0.77551(17) 0.84489(16) 0.0483 1.0000 Uani .
C226 C 0.4133(3) 0.74006(14) 0.84040(15) 0.0378 1.0000 Uani .
C231 C 0.5267(2) 0.53959(12) 0.80718(13) 0.0283 1.0000 Uani .
C232 C 0.4709(3) 0.51651(14) 0.86572(16) 0.0383 1.0000 Uani .
C233 C 0.4349(3) 0.44896(17) 0.87157(19) 0.0502 1.0000 Uani .
C234 C 0.4551(4) 0.40345(15) 0.8207(2) 0.0518 1.0000 Uani .
C235 C 0.5146(4) 0.42500(15) 0.76382(18) 0.0476 1.0000 Uani .
C236 C 0.5505(3) 0.49306(13) 0.75676(15) 0.0356 1.0000 Uani .
H51 H 1.1637 0.4459 0.7748 0.1555 1.0000 Uiso .
H52 H 1.0962 0.5116 0.8055 0.1552 1.0000 Uiso .
H53 H 1.0226 0.4408 0.8083 0.1554 1.0000 Uiso .
H61 H 1.1862 0.4701 0.6470 0.1821 1.0000 Uiso .
H62 H 1.1433 0.5488 0.6413 0.1824 1.0000 Uiso .
H71 H 0.9419 0.3688 0.6829 0.1351 1.0000 Uiso .
H72 H 0.8132 0.4036 0.7067 0.1351 1.0000 Uiso .
H73 H 0.8475 0.4097 0.6313 0.1350 1.0000 Uiso .
H1121 H 0.9845 0.7143 0.6833 0.0437 1.0000 Uiso .
H1131 H 1.2116 0.7034 0.6675 0.0604 1.0000 Uiso .
H1141 H 1.2790 0.6751 0.5625 0.0634 1.0000 Uiso .
H1151 H 1.1219 0.6629 0.4713 0.0593 1.0000 Uiso .
H1161 H 0.8964 0.6737 0.4862 0.0483 1.0000 Uiso .
H1221 H 0.7015 0.8391 0.6696 0.0366 1.0000 Uiso .
H1231 H 0.7019 0.9542 0.6400 0.0471 1.0000 Uiso .
H1241 H 0.7315 0.9868 0.5300 0.0483 1.0000 Uiso .
H1251 H 0.7596 0.9062 0.4487 0.0447 1.0000 Uiso .
H1261 H 0.7610 0.7916 0.4760 0.0379 1.0000 Uiso .
H1321 H 0.7503 0.5805 0.5380 0.0504 1.0000 Uiso .
H1331 H 0.6248 0.5183 0.4576 0.0650 1.0000 Uiso .
H1341 H 0.4406 0.5678 0.3982 0.0688 1.0000 Uiso .
H1351 H 0.3886 0.6808 0.4174 0.0604 1.0000 Uiso .
H1361 H 0.5160 0.7443 0.4978 0.0425 1.0000 Uiso .
H2121 H 0.5511 0.6746 0.9440 0.0478 1.0000 Uiso .
H2131 H 0.6990 0.6716 1.0401 0.0620 1.0000 Uiso .
H2141 H 0.9176 0.6328 1.0349 0.0629 1.0000 Uiso .
H2151 H 0.9888 0.6002 0.9310 0.0621 1.0000 Uiso .
H2161 H 0.8424 0.6046 0.8342 0.0460 1.0000 Uiso .
H2221 H 0.2850 0.5962 0.7898 0.0442 1.0000 Uiso .
H2231 H 0.0871 0.6552 0.7982 0.0562 1.0000 Uiso .
H2241 H 0.0909 0.7680 0.8316 0.0620 1.0000 Uiso .
H2251 H 0.2946 0.8199 0.8598 0.0576 1.0000 Uiso .
H2261 H 0.4925 0.7620 0.8502 0.0445 1.0000 Uiso .
H2321 H 0.4603 0.5465 0.9022 0.0464 1.0000 Uiso .
H2331 H 0.3998 0.4347 0.9116 0.0600 1.0000 Uiso .
H2341 H 0.4293 0.3585 0.8254 0.0620 1.0000 Uiso .
H2351 H 0.5308 0.3946 0.7292 0.0570 1.0000 Uiso .
H2361 H 0.5897 0.5073 0.7181 0.0431 1.0000 Uiso .
H63 H 1.0743 0.4946 0.5894 0.1453 1.0000 Uiso .

loop_
_atom_site_aniso_label
_atom_site_aniso_U_11
_atom_site_aniso_U_22
_atom_site_aniso_U_33
_atom_site_aniso_U_23
_atom_site_aniso_U_13
_atom_site_aniso_U_12
Cl1 0.0406(3) 0.0387(3) 0.0395(3) 0.0011(3) 0.0037(3) -0.0027(3)
O1 0.0383(12) 0.0560(15) 0.0573(14) 0.0151(12) 0.0057(10) -0.0008(11)
O2 0.0383(11) 0.0405(11) 0.0645(14) 0.0087(10) 0.0091(10) 0.0152(9)
P1 0.0219(3) 0.0235(3) 0.0231(3) -0.0010(2) 0.0037(2) 0.0006(2)
P2 0.0219(3) 0.0215(3) 0.0255(3) 0.0007(2) 0.0048(2) 0.0000(2)
Ru1 0.01870(9) 0.01994(9) 0.02288(9) -0.00081(6) 0.00298(6) 0.00014(6)
Si1 0.0427(5) 0.0327(4) 0.1207(10) 0.0106(5) 0.0330(6) 0.0127(4)
C1 0.069(2) 0.0203(12) 0.0216(11) 0.0022(9) 0.0133(12) 0.0136(13)
C2 0.0271(11) 0.0280(12) 0.0339(12) 0.0005(10) 0.0052(9) 0.0006(9)
C3 0.0262(11) 0.0289(12) 0.0274(11) 0.0004(9) 0.0073(9) -0.0048(9)
C4 0.0397(15) 0.0295(13) 0.0532(17) 0.0046(12) 0.0124(13) 0.0009(11)
C5 0.064(3) 0.069(3) 0.173(5) 0.034(3) -0.015(3) 0.005(2)
C6 0.106(4) 0.088(3) 0.182(5) 0.023(3) 0.093(4) 0.030(3)
C7 0.087(3) 0.0400(19) 0.146(4) -0.018(2) 0.025(3) 0.009(2)
C111 0.0246(11) 0.0284(12) 0.0336(12) 0.0057(10) 0.0075(9) 0.0038(9)
C112 0.0266(12) 0.0466(15) 0.0370(14) 0.0059(12) 0.0077(10) -0.0012(11)
C113 0.0260(13) 0.075(2) 0.0483(17) 0.0206(16) 0.0044(12) -0.0005(14)
C114 0.0279(14) 0.074(2) 0.0581(19) 0.0282(17) 0.0169(13) 0.0118(14)
C115 0.0411(16) 0.061(2) 0.0477(17) 0.0087(15) 0.0246(14) 0.0133(14)
C116 0.0331(14) 0.0521(17) 0.0348(14) 0.0003(12) 0.0096(11) 0.0053(12)
C121 0.0230(10) 0.0248(11) 0.0291(11) 0.0007(9) 0.0024(9) -0.0015(8)
C122 0.0367(13) 0.0276(12) 0.0287(12) -0.0003(10) 0.0022(10) -0.0029(10)
C123 0.0489(16) 0.0254(12) 0.0436(15) -0.0035(11) 0.0004(12) -0.0020(11)
C124 0.0405(15) 0.0274(13) 0.0503(16) 0.0075(12) -0.0013(12) -0.0048(11)
C125 0.0356(13) 0.0393(14) 0.0368(14) 0.0115(11) 0.0049(11) -0.0048(11)
C126 0.0314(12) 0.0337(13) 0.0298(12) 0.0000(10) 0.0066(10) -0.0013(10)
C131 0.0292(12) 0.0324(12) 0.0244(11) -0.0037(9) 0.0067(9) -0.0053(10)
C132 0.0468(16) 0.0364(15) 0.0433(15) -0.0110(12) 0.0078(13) -0.0030(12)
C133 0.067(2) 0.0470(18) 0.0514(19) -0.0228(15) 0.0188(17) -0.0189(16)
C134 0.064(2) 0.073(2) 0.0373(16) -0.0207(16) 0.0089(15) -0.0336(19)
C135 0.0402(16) 0.079(2) 0.0319(14) 0.0041(15) -0.0022(12) -0.0210(16)
C136 0.0297(12) 0.0443(15) 0.0323(13) 0.0011(11) 0.0024(10) -0.0079(11)
C211 0.0326(12) 0.0271(11) 0.0279(11) 0.0030(9) 0.0009(9) -0.0048(10)
C212 0.0527(17) 0.0366(14) 0.0314(13) 0.0004(11) 0.0047(12) -0.0037(12)
C213 0.084(3) 0.0416(16) 0.0278(14) 0.0010(12) -0.0017(15) -0.0184(17)
C214 0.061(2) 0.0495(18) 0.0438(17) 0.0110(14) -0.0209(15) -0.0207(16)
C215 0.0398(16) 0.059(2) 0.0531(19) 0.0126(16) -0.0133(14) -0.0085(14)
C216 0.0310(13) 0.0449(15) 0.0388(14) 0.0064(12) -0.0022(11) -0.0029(11)
C221 0.0280(12) 0.0312(12) 0.0262(11) 0.0037(9) 0.0081(9) 0.0041(9)
C222 0.0294(13) 0.0413(15) 0.0392(14) 0.0071(12) 0.0053(11) 0.0014(11)
C223 0.0286(13) 0.069(2) 0.0439(16) 0.0151(15) 0.0060(12) 0.0075(13)
C224 0.0462(17) 0.077(2) 0.0344(15) 0.0081(15) 0.0123(13) 0.0311(17)
C225 0.065(2) 0.0444(17) 0.0366(15) -0.0016(13) 0.0110(14) 0.0229(15)
C226 0.0426(15) 0.0333(13) 0.0385(14) -0.0011(11) 0.0099(12) 0.0051(11)
C231 0.0256(11) 0.0242(11) 0.0353(12) 0.0044(9) 0.0038(9) -0.0001(9)
C232 0.0379(14) 0.0323(14) 0.0460(15) 0.0095(12) 0.0111(12) 0.0020(11)
C233 0.0476(17) 0.0394(16) 0.065(2) 0.0195(15) 0.0165(15) -0.0033(13)
C234 0.0501(18) 0.0266(14) 0.078(2) 0.0114(14) 0.0015(16) -0.0077(13)
C235 0.0578(19) 0.0261(13) 0.0581(19) -0.0020(13) 0.0000(15) -0.0019(13)
C236 0.0413(14) 0.0255(12) 0.0402(14) 0.0005(10) 0.0044(11) 0.0001(10)

loop_
_atom_type_symbol
_atom_type_scat_dispersion_real
_atom_type_scat_dispersion_imag
_atom_type_scat_Cromer_Mann_a1
_atom_type_scat_Cromer_Mann_b1
_atom_type_scat_Cromer_Mann_a2
_atom_type_scat_Cromer_Mann_b2
_atom_type_scat_Cromer_Mann_a3
_atom_type_scat_Cromer_Mann_b3
_atom_type_scat_Cromer_Mann_a4
_atom_type_scat_Cromer_Mann_b4
_atom_type_scat_Cromer_Mann_c
_atom_type_scat_source
C 0.0033 0.0016 2.3100 20.8439 1.0200 10.2075 1.5886 0.5687 0.8650 51.6512 0.2156 'International Tables Vol C 4.2.6.8 and 6.1.1.4'
H 0.0000 0.0000 0.4930 10.5109 0.3229 26.1257 0.1402 3.1424 0.0408 57.7998 0.0030 'International Tables Vol C 4.2.6.8 and 6.1.1.4'
O 0.0106 0.0060 3.0485 13.2771 2.2868 5.7011 1.5463 0.3239 0.8670 32.9089 0.2508 'International Tables Vol C 4.2.6.8 and 6.1.1.4'
Si 0.0817 0.0704 6.2915 2.4386 3.0353 32.3337 1.9891 0.6785 1.5410 81.6937 1.1407 'International Tables Vol C 4.2.6.8 and 6.1.1.4'
P 0.1023 0.0942 6.4345 1.9067 4.1791 27.1570 1.7800 0.5260 1.4908 68.1645 1.1149 'International Tables Vol C 4.2.6.8 and 6.1.1.4'
Ru -1.2594 0.8363 19.2674 0.8085 12.9182 8.4347 4.8634 24.7997 1.5676 94.2928 5.3787 'International Tables Vol C 4.2.6.8 and 6.1.1.4'
Cl 0.1484 0.1585 11.4604 0.0104 7.1964 1.1662 6.2556 18.5194 1.6455 47.7784 -9.5574 'International Tables Vol C 4.2.6.8 and 6.1.1.4'

loop_
_exptl_crystal_face_index_h
_exptl_crystal_face_index_k
_exptl_crystal_face_index_l
_exptl_crystal_face_perp_dist
1 0 0 0.200
-1 0 0 0.220
0 -18 12 0.120
2 3 -2 0.130
0 0 1 0.070
0 0 -1 0.110
0 1 1 0.113
0 -1 -1 0.130
0 3 -2 0.111

loop_
_geom_angle_atom_site_label_1
_geom_angle_atom_site_label_2
_geom_angle_atom_site_label_3
_geom_angle
_geom_angle_publ_flag
Ru1 P1 C111 118.86(9) yes
Ru1 P1 C121 118.39(8) yes
C111 P1 C121 100.53(11) yes
Ru1 P1 C131 108.08(8) yes
C111 P1 C131 104.31(12) yes
C121 P1 C131 105.07(11) yes
Ru1 P2 C211 116.76(8) yes
Ru1 P2 C221 109.27(8) yes
C211 P2 C221 106.58(12) yes
Ru1 P2 C231 119.46(9) yes
C211 P2 C231 100.10(11) yes
C221 P2 C231 103.15(11) yes
Cl1 Ru1 P1 92.01(3) yes
Cl1 Ru1 P2 88.84(3) yes
P1 Ru1 P2 175.04(2) yes
Cl1 Ru1 C1 176.12(8) yes
P1 Ru1 C1 91.32(8) yes
P2 Ru1 C1 88.01(8) yes
Cl1 Ru1 C2 89.54(8) yes
P1 Ru1 C2 91.11(8) yes
P2 Ru1 C2 93.79(8) yes
C1 Ru1 C2 88.40(11) yes
Cl1 Ru1 C3 91.65(7) yes
P1 Ru1 C3 86.19(7) yes
P2 Ru1 C3 88.90(7) yes
C1 Ru1 C3 90.56(10) yes
C2 Ru1 C3 177.08(10) yes
C4 Si1 C5 109.3(2) yes
C4 Si1 C6 110.6(2) yes
C5 Si1 C6 108.0(3) yes
C4 Si1 C7 107.44(18) yes
C5 Si1 C7 106.2(3) yes
C6 Si1 C7 115.0(3) yes
Ru1 C1 O1 178.8(3) yes
Ru1 C2 O2 176.0(2) yes
Ru1 C3 C4 177.0(2) yes
Si1 C4 C3 175.5(3) yes
Si1 C5 H51 107.7 no
Si1 C5 H52 110.5 no
H51 C5 H52 110.9 no
Si1 C5 H53 107.9 no
H51 C5 H53 111.1 no
H52 C5 H53 108.7 no
Si1 C6 H61 105.4 no
Si1 C6 H62 109.8 no
H61 C6 H62 110.9 no
Si1 C6 H63 110.4 no
H61 C6 H63 110.1 no
H62 C6 H63 110.1 no
Si1 C7 H71 107.5 no
Si1 C7 H72 111.0 no
H71 C7 H72 109.9 no
Si1 C7 H73 108.4 no
H71 C7 H73 110.3 no
H72 C7 H73 109.7 no
P1 C111 C112 119.2(2) yes
P1 C111 C116 121.3(2) yes
C112 C111 C116 119.2(2) yes
C111 C112 C113 119.9(3) yes
C111 C112 H1121 120.8 no
C113 C112 H1121 119.4 no
C112 C113 C114 120.3(3) yes
C112 C113 H1131 119.9 no
C114 C113 H1131 119.8 no
C113 C114 C115 120.0(3) yes
C113 C114 H1141 119.8 no
C115 C114 H1141 120.2 no
C114 C115 C116 120.6(3) yes
C114 C115 H1151 120.7 no
C116 C115 H1151 118.7 no
C111 C116 C115 120.0(3) yes
C111 C116 H1161 119.5 no
C115 C116 H1161 120.5 no
P1 C121 C122 121.13(19) yes
P1 C121 C126 119.71(19) yes
C122 C121 C126 119.0(2) yes
C121 C122 C123 119.8(2) yes
C121 C122 H1221 120.0 no
C123 C122 H1221 120.2 no
C122 C123 C124 120.6(3) yes
C122 C123 H1231 119.8 no
C124 C123 H1231 119.5 no
C123 C124 C125 119.8(3) yes
C123 C124 H1241 120.5 no
C125 C124 H1241 119.6 no
C124 C125 C126 120.5(3) yes
C124 C125 H1251 119.3 no
C126 C125 H1251 120.2 no
C121 C126 C125 120.2(2) yes
C121 C126 H1261 119.9 no
C125 C126 H1261 119.9 no
P1 C131 C132 118.7(2) yes
P1 C131 C136 121.5(2) yes
C132 C131 C136 119.4(3) yes
C131 C132 C133 120.5(3) yes
C131 C132 H1321 120.0 no
C133 C132 H1321 119.5 no
C132 C133 C134 119.9(3) yes
C132 C133 H1331 119.7 no
C134 C133 H1331 120.4 no
C133 C134 C135 120.5(3) yes
C133 C134 H1341 119.1 no
C135 C134 H1341 120.4 no
C134 C135 C136 119.8(3) yes
C134 C135 H1351 120.9 no
C136 C135 H1351 119.3 no
C135 C136 C131 119.9(3) yes
C135 C136 H1361 119.9 no
C131 C136 H1361 120.1 no
P2 C211 C212 123.5(2) yes
P2 C211 C216 116.8(2) yes
C212 C211 C216 119.4(3) yes
C211 C212 C213 119.3(3) yes
C211 C212 H2121 119.0 no
C213 C212 H2121 121.7 no
C212 C213 C214 120.7(3) yes
C212 C213 H2131 117.0 no
C214 C213 H2131 122.4 no
C213 C214 C215 120.0(3) yes
C213 C214 H2141 119.6 no
C215 C214 H2141 120.5 no
C214 C215 C216 120.3(3) yes
C214 C215 H2151 120.0 no
C216 C215 H2151 119.7 no
C211 C216 C215 120.4(3) yes
C211 C216 H2161 118.9 no
C215 C216 H2161 120.7 no
P2 C221 C222 121.0(2) yes
P2 C221 C226 119.8(2) yes
C222 C221 C226 118.6(2) yes
C221 C222 C223 120.3(3) yes
C221 C222 H2221 119.6 no
C223 C222 H2221 120.1 no
C222 C223 C224 120.5(3) yes
C222 C223 H2231 119.5 no
C224 C223 H2231 119.9 no
C223 C224 C225 120.0(3) yes
C223 C224 H2241 120.3 no
C225 C224 H2241 119.7 no
C224 C225 C226 120.2(3) yes
C224 C225 H2251 120.0 no
C226 C225 H2251 119.8 no
C225 C226 C221 120.3(3) yes
C225 C226 H2261 119.2 no
C221 C226 H2261 120.4 no
P2 C231 C232 117.5(2) yes
P2 C231 C236 123.6(2) yes
C232 C231 C236 118.9(2) yes
C231 C232 C233 120.2(3) yes
C231 C232 H2321 120.5 no
C233 C232 H2321 119.3 no
C232 C233 C234 120.7(3) yes
C232 C233 H2331 118.4 no
C234 C233 H2331 120.9 no
C233 C234 C235 119.7(3) yes
C233 C234 H2341 119.4 no
C235 C234 H2341 121.0 no
C234 C235 C236 120.4(3) yes
C234 C235 H2351 120.9 no
C236 C235 H2351 118.7 no
C235 C236 C231 120.0(3) yes
C235 C236 H2361 119.9 no
C231 C236 H2361 120.1 no

loop_
_geom_bond_atom_site_label_1
_geom_bond_atom_site_label_2
_geom_bond_distance
_geom_bond_publ_flag
Cl1 Ru1 2.4452(9) yes
O1 C1 0.969(4) yes
O2 C2 1.131(3) yes
P1 Ru1 2.4092(8) yes
P1 C111 1.831(2) yes
P1 C121 1.831(2) yes
P1 C131 1.825(3) yes
P2 Ru1 2.4002(8) yes
P2 C211 1.828(3) yes
P2 C221 1.825(2) yes
P2 C231 1.834(2) yes
Ru1 C1 1.967(4) yes
Ru1 C2 1.948(3) yes
Ru1 C3 2.080(3) yes
Si1 C4 1.825(3) yes
Si1 C5 1.886(7) yes
Si1 C6 1.826(5) yes
Si1 C7 1.851(5) yes
C3 C4 1.172(4) yes
C5 H51 0.974 no
C5 H52 0.965 no
C5 H53 0.973 no
C6 H61 0.979 no
C6 H62 0.969 no
C6 H63 0.977 no
C7 H71 0.945 no
C7 H72 0.958 no
C7 H73 0.950 no
C111 C112 1.384(4) yes
C111 C116 1.390(4) yes
C112 C113 1.395(4) yes
C112 H1121 0.933 no
C113 C114 1.374(5) yes
C113 H1131 0.936 no
C114 C115 1.364(5) yes
C114 H1141 0.927 no
C115 C116 1.387(4) yes
C115 H1151 0.931 no
C116 H1161 0.920 no
C121 C122 1.393(3) yes
C121 C126 1.399(3) yes
C122 C123 1.396(4) yes
C122 H1221 0.942 no
C123 C124 1.377(4) yes
C123 H1231 0.933 no
C124 C125 1.375(4) yes
C124 H1241 0.929 no
C125 C126 1.389(4) yes
C125 H1251 0.927 no
C126 H1261 0.924 no
C131 C132 1.397(4) yes
C131 C136 1.390(4) yes
C132 C133 1.380(4) yes
C132 H1321 0.916 no
C133 C134 1.388(6) yes
C133 H1331 0.935 no
C134 C135 1.378(6) yes
C134 H1341 0.931 no
C135 C136 1.402(4) yes
C135 H1351 0.915 no
C136 H1361 0.939 no
C211 C212 1.390(4) yes
C211 C216 1.395(4) yes
C212 C213 1.406(4) yes
C212 H2121 0.930 no
C213 C214 1.367(6) yes
C213 H2131 0.918 no
C214 C215 1.383(5) yes
C214 H2141 0.932 no
C215 C216 1.381(4) yes
C215 H2151 0.923 no
C216 H2161 0.932 no
C221 C222 1.396(4) yes
C221 C226 1.391(4) yes
C222 C223 1.388(4) yes
C222 H2221 0.920 no
C223 C224 1.373(5) yes
C223 H2231 0.928 no
C224 C225 1.374(5) yes
C224 H2241 0.942 no
C225 C226 1.398(4) yes
C225 H2251 0.920 no
C226 H2261 0.907 no
C231 C232 1.398(4) yes
C231 C236 1.387(4) yes
C232 C233 1.382(4) yes
C232 H2321 0.944 no
C233 C234 1.372(5) yes
C233 H2331 0.934 no
C234 C235 1.380(5) yes
C234 H2341 0.925 no
C235 C236 1.394(4) yes
C235 H2351 0.933 no
C236 H2361 0.929 no
